data_4321113
loop_
_publ_author_name
'Rodolphe Cl\'erac'
'F. Albert Cotton'
'Kim R. Dunbar'
'Tongbu Lu'
'Carlos A. Murillo'
'Xiaoping Wang'

_publ_contact_author_address
; Dept. of Chemistry
  P.O. Box 30012
  Texas A&M University
  College Station, TX 77842-3012
  USA
;
_publ_contact_author_email cotton@tamu.edu
_publ_contact_author_fax '(409) 845 9351'
_publ_contact_author_name 'F.A. Cotton'
_publ_contact_author_phone '(409) 845 4432'
_publ_section_title
;
 New Linear Tricobalt Complex of Di(2-pyridyl)amide (dpa),
 [Co3(dpa)4(CH3CN)2][PF6]2
;
_journal_name_full 'Inorganic Chemistry'
_journal_page_first 3065
_journal_page_last 3070
_journal_paper_doi 10.1021/ic000042o
_journal_volume 39
_journal_year 2000
_chemical_compound_source synthesis
_chemical_formula_structural '[Co3(dpa)4(CH3CN)2][PF6]2 CH3CN 2Et2O'
_chemical_formula_sum 'C50 H61 Co3 F12 N15 O2 P2'
_chemical_formula_weight 1370.87
_chemical_name_systematic
; 
 ? 
;
_space_group_IT_number 4
_symmetry_cell_setting monoclinic
_symmetry_space_group_name_Hall 'P 2yb'
_symmetry_space_group_name_H-M 'P 1 21 1'
_atom_sites_solution_hydrogens geom
_atom_sites_solution_primary direct
_atom_sites_solution_secondary difmap
_audit_creation_method SHELXL
_cell_angle_alpha 90.00
_cell_angle_beta 111.883(3)
_cell_angle_gamma 90.00
_cell_formula_units_Z 2
_cell_length_a 11.7576(7)
_cell_length_b 21.9059(6)
_cell_length_c 12.0621(5)
_cell_measurement_reflns_used 250
_cell_measurement_temperature 213(2)
_cell_measurement_theta_max 20.8
_cell_measurement_theta_min 9.05
_cell_volume 2882.9(2)
_computing_cell_refinement MADNES
_computing_data_collection MADNES
_computing_data_reduction PROCOR
_computing_molecular_graphics 'XP (Siemens, 1990)'
_computing_publication_material 'SHELXL-93 (Sheldrick, 1993)'
_computing_structure_refinement 'SHELXL-93 (Sheldrick, 1993)'
_computing_structure_solution 'SHELXS-86 (Sheldrick, 1990)'
_diffrn_ambient_temperature 213(2)
_diffrn_measurement_device 'Nonius FAST area detector'
_diffrn_measurement_method 'Ellipsoid-mask fitting'
_diffrn_radiation_monochromator graphite
_diffrn_radiation_source 'fine-focus sealed tube'
_diffrn_radiation_type MoK\a
_diffrn_radiation_wavelength 0.71073
_diffrn_reflns_av_R_equivalents 0.0518
_diffrn_reflns_av_sigmaI/netI 0.0406
_diffrn_reflns_limit_h_max 12
_diffrn_reflns_limit_h_min -12
_diffrn_reflns_limit_k_max 23
_diffrn_reflns_limit_k_min -23
_diffrn_reflns_limit_l_max 13
_diffrn_reflns_limit_l_min -12
_diffrn_reflns_number 14685
_diffrn_reflns_theta_max 22.74
_diffrn_reflns_theta_min 2.04
_diffrn_standards_number 'None (area detector data)'
_exptl_absorpt_coefficient_mu 1.002
_exptl_absorpt_correction_type none
_exptl_crystal_colour brown
_exptl_crystal_density_diffrn 1.579
_exptl_crystal_density_meas ?
_exptl_crystal_description plate
_exptl_crystal_F_000 1402
_exptl_crystal_size_max 0.32
_exptl_crystal_size_mid 0.22
_exptl_crystal_size_min 0.16
_refine_diff_density_max 0.757
_refine_diff_density_min -0.382
_refine_diff_density_rms 0.071
_refine_ls_abs_structure_details 'Flack H D (1983), Acta Cryst. A39, 876-881'
_refine_ls_abs_structure_Flack -0.01(2)
_refine_ls_extinction_method none
_refine_ls_goodness_of_fit_all 1.128
_refine_ls_goodness_of_fit_obs 1.129
_refine_ls_hydrogen_treatment noref
_refine_ls_matrix_type full
_refine_ls_number_parameters 720
_refine_ls_number_reflns 7174
_refine_ls_number_restraints 7
_refine_ls_restrained_S_all 1.127
_refine_ls_restrained_S_obs 1.129
_refine_ls_R_factor_all 0.0445
_refine_ls_R_factor_obs 0.0428
_refine_ls_shift/esd_max 0.002
_refine_ls_shift/esd_mean 0.000
_refine_ls_structure_factor_coef Fsqd
_refine_ls_weighting_details 'w=1/[\s^2^(Fo^2^)+(0.0568P)^2^+4.2397P] where P=(Fo^2^+2Fc^2^)/3'
_refine_ls_weighting_scheme calc
_refine_ls_wR_factor_all 0.1160
_refine_ls_wR_factor_obs 0.1141
_reflns_number_observed 6944
_reflns_number_total 7174
_reflns_observed_criterion >2sigma(I)
_cod_data_source_file ic000042o_3.cif
_cod_data_source_block lambda2
_cod_depositor_comments
;
The following automatic conversions were performed:

'_exptl_crystal_density_meas' value 'not measured' was changed to '?'
- the value is perceived as not measured.

Automatic conversion script
Id: cif_fix_values 3008 2015-01-20 13:52:24Z robertas 

The following automatic conversions were performed:

'_refine_ls_weighting_scheme' value 'calc
w=1/[\s^2^(Fo^2^)+(0.0568P)^2^+4.2397P] where P=(Fo^2^+2Fc^2^)/3' was
changed to 'calc'. New tag '_refine_ls_weighting_details' was
created. The value of the new tag was set to
'w=1/[\s^2^(Fo^2^)+(0.0568P)^2^+4.2397P] where P=(Fo^2^+2Fc^2^)/3'.

Automatic conversion script
Id: cif_fix_values 3143 2015-03-26 13:38:13Z robertas 
;
_cod_database_code 4321113

loop_
_symmetry_equiv_pos_as_xyz
'x, y, z'
'-x, y+1/2, -z'

loop_
_atom_site_aniso_label
_atom_site_aniso_U_11
_atom_site_aniso_U_22
_atom_site_aniso_U_33
_atom_site_aniso_U_23
_atom_site_aniso_U_13
_atom_site_aniso_U_12
Co1 0.0290(4) 0.0249(4) 0.0309(4) 0.0029(3) 0.0074(3) -0.0023(3)
Co2 0.0259(4) 0.0236(3) 0.0279(3) 0.0012(3) 0.0096(3) -0.0009(3)
Co3 0.0285(4) 0.0243(4) 0.0296(4) 0.0023(3) 0.0106(3) 0.0003(3)
N3 0.028(3) 0.026(2) 0.034(2) 0.001(2) 0.012(2) -0.002(2)
N2 0.023(3) 0.026(3) 0.033(3) 0.000(2) 0.008(2) -0.003(2)
N1 0.035(3) 0.025(2) 0.039(3) 0.002(2) 0.013(2) -0.001(2)
N4 0.034(3) 0.034(3) 0.034(3) 0.004(2) 0.012(2) -0.004(2)
N5 0.029(3) 0.030(3) 0.029(2) 0.003(2) 0.011(2) -0.002(2)
N6 0.034(3) 0.023(2) 0.037(3) 0.003(2) 0.013(2) 0.002(2)
N12 0.025(3) 0.022(2) 0.037(3) 0.001(2) 0.009(2) -0.005(2)
N11 0.030(3) 0.028(3) 0.031(3) 0.003(2) 0.008(2) -0.002(2)
N10 0.031(3) 0.035(3) 0.031(3) 0.003(2) 0.007(2) -0.005(2)
N7 0.033(3) 0.022(2) 0.037(3) 0.003(2) 0.009(2) 0.005(2)
N8 0.031(3) 0.026(2) 0.024(2) 0.000(2) 0.007(2) 0.000(2)
N9 0.026(3) 0.036(3) 0.027(2) 0.002(2) 0.009(2) -0.001(2)
N13 0.044(3) 0.032(3) 0.038(3) 0.003(3) 0.003(2) -0.005(2)
N14 0.037(3) 0.032(3) 0.033(3) -0.003(2) 0.012(2) -0.006(2)
C10 0.035(4) 0.030(3) 0.045(3) 0.003(3) 0.012(3) 0.004(3)
C9 0.037(4) 0.042(4) 0.064(4) 0.003(3) 0.008(3) 0.011(3)
C8 0.029(4) 0.054(4) 0.073(5) -0.003(4) 0.017(3) -0.003(3)
C7 0.035(4) 0.035(4) 0.057(4) -0.007(3) 0.010(3) -0.003(3)
C6 0.025(3) 0.036(3) 0.031(3) -0.005(3) 0.009(2) -0.003(3)
C5 0.028(3) 0.030(3) 0.038(3) 0.002(2) 0.013(3) 0.000(2)
C4 0.034(4) 0.035(3) 0.045(4) -0.006(3) 0.005(3) -0.002(3)
C3 0.043(4) 0.031(3) 0.060(4) -0.011(3) 0.007(3) -0.003(3)
C2 0.043(4) 0.025(3) 0.066(4) -0.005(3) 0.007(4) 0.002(3)
C1 0.042(4) 0.028(3) 0.048(4) 0.005(3) 0.013(3) 0.004(3)
C11 0.044(4) 0.043(4) 0.044(4) 0.007(3) 0.019(3) -0.009(3)
C12 0.050(4) 0.060(5) 0.059(4) 0.002(3) 0.031(4) -0.014(4)
C13 0.044(4) 0.067(5) 0.063(4) -0.006(4) 0.034(4) -0.010(3)
C14 0.040(4) 0.048(4) 0.043(3) -0.004(3) 0.023(3) 0.003(3)
C15 0.034(3) 0.037(3) 0.028(3) 0.001(3) 0.012(3) -0.001(3)
C16 0.027(3) 0.030(3) 0.034(3) -0.005(2) 0.011(3) -0.002(2)
C17 0.059(5) 0.041(4) 0.047(4) -0.014(3) 0.029(4) -0.008(3)
C18 0.073(5) 0.052(4) 0.061(4) -0.016(3) 0.037(4) -0.002(4)
C19 0.072(5) 0.031(3) 0.060(4) -0.012(3) 0.032(4) -0.008(3)
C20 0.053(4) 0.028(3) 0.051(4) 0.005(3) 0.017(3) -0.005(3)
C40 0.044(4) 0.037(3) 0.047(4) 0.010(3) 0.025(3) -0.003(3)
C39 0.040(4) 0.044(4) 0.047(4) 0.003(3) 0.018(3) -0.012(3)
C33 0.075(5) 0.051(4) 0.034(4) -0.012(3) 0.015(4) -0.016(4)
C38 0.029(4) 0.050(4) 0.055(4) -0.011(3) 0.016(3) -0.016(3)
C32 0.075(5) 0.046(4) 0.031(3) 0.003(3) 0.015(3) -0.007(3)
C37 0.033(3) 0.040(3) 0.035(3) -0.006(3) 0.008(3) -0.014(3)
C31 0.044(4) 0.038(3) 0.037(3) 0.005(3) 0.013(3) -0.002(3)
C36 0.026(3) 0.027(3) 0.035(3) -0.001(2) 0.014(3) -0.003(2)
C35 0.035(3) 0.026(3) 0.035(3) 0.002(2) 0.010(3) -0.003(3)
C34 0.055(4) 0.035(4) 0.038(3) 0.002(3) 0.012(3) -0.014(3)
C21 0.040(4) 0.039(3) 0.045(4) 0.003(3) 0.010(3) 0.005(3)
C22 0.035(4) 0.062(4) 0.058(4) 0.001(4) 0.005(3) 0.018(3)
C23 0.027(4) 0.077(5) 0.061(4) -0.011(4) 0.015(3) 0.004(3)
C24 0.039(4) 0.046(4) 0.041(3) 0.001(3) 0.016(3) 0.005(3)
C25 0.023(3) 0.026(3) 0.038(3) -0.005(2) 0.007(3) 0.001(2)
C26 0.020(3) 0.033(3) 0.040(3) 0.000(3) 0.014(3) -0.005(2)
C27 0.035(3) 0.036(3) 0.042(3) -0.007(3) 0.014(3) 0.005(3)
C28 0.052(4) 0.054(4) 0.035(3) -0.005(3) 0.015(3) 0.003(3)
C29 0.057(4) 0.048(4) 0.032(3) 0.006(3) 0.013(3) 0.005(3)
C30 0.040(4) 0.044(3) 0.029(3) 0.004(3) 0.009(3) 0.003(3)
C41 0.067(5) 0.028(4) 0.049(4) 0.004(3) -0.010(4) -0.010(3)
C42 0.136(10) 0.043(5) 0.077(6) 0.027(4) -0.039(6) -0.029(5)
C43 0.048(4) 0.032(4) 0.040(3) -0.003(3) 0.012(3) -0.010(3)
C44 0.077(6) 0.049(4) 0.033(4) 0.014(3) 0.000(4) -0.015(4)
P1 0.0479(11) 0.0515(11) 0.0359(9) -0.0086(8) 0.0042(8) 0.0018(8)
F1 0.047(3) 0.171(6) 0.093(4) 0.018(4) 0.005(3) -0.026(4)
F2 0.059(3) 0.195(7) 0.081(4) -0.026(4) 0.029(3) 0.015(4)
F3 0.119(5) 0.112(4) 0.039(2) -0.014(3) 0.012(3) 0.002(3)
F4 0.227(9) 0.050(3) 0.110(5) -0.016(3) 0.040(5) 0.016(4)
F5 0.122(5) 0.046(3) 0.090(4) -0.002(2) 0.036(3) 0.003(3)
F6 0.075(3) 0.091(3) 0.036(2) 0.001(2) 0.013(2) 0.016(3)
P2 0.0479(11) 0.0408(10) 0.0476(10) 0.0017(7) 0.0075(8) 0.0069(8)
F8 0.059(3) 0.126(5) 0.092(4) 0.015(3) 0.030(3) 0.049(3)
F9 0.078(3) 0.123(4) 0.055(3) 0.010(3) 0.026(3) -0.011(3)
F10 0.091(4) 0.044(3) 0.088(3) 0.008(2) 0.028(3) 0.007(2)
F11 0.173(7) 0.129(5) 0.052(3) -0.003(3) 0.032(4) 0.078(5)
F12 0.042(3) 0.145(5) 0.105(4) 0.025(4) -0.002(3) -0.006(3)
N1S 0.157(10) 0.096(7) 0.141(8) 0.020(6) 0.098(8) -0.009(6)

loop_
_atom_site_label
_atom_site_type_symbol
_atom_site_fract_x
_atom_site_fract_y
_atom_site_fract_z
_atom_site_U_iso_or_equiv
_atom_site_thermal_displace_type
_atom_site_occupancy
_atom_site_calc_flag
_atom_site_refinement_flags
_atom_site_disorder_group
Co1 Co 1.70045(7) 1.43316(3) 1.64297(6) 0.0293(2) Uani 1 d . .
Co2 Co 1.74485(7) 1.35091(4) 1.77059(7) 0.0259(2) Uani 1 d . .
Co3 Co 1.78649(7) 1.26851(3) 1.89751(6) 0.0276(2) Uani 1 d . .
N3 N 1.9603(4) 1.2923(2) 1.9430(4) 0.0288(10) Uani 1 d . .
N2 N 1.8924(4) 1.3885(2) 1.8703(4) 0.0281(10) Uani 1 d . .
N1 N 1.8084(4) 1.4802(2) 1.7834(4) 0.0330(11) Uani 1 d . .
N4 N 1.8472(4) 1.4090(2) 1.6125(4) 0.0338(11) Uani 1 d . .
N5 N 1.8286(4) 1.3132(2) 1.6808(4) 0.0296(11) Uani 1 d . .
N6 N 1.7984(4) 1.2219(2) 1.7616(4) 0.0315(11) Uani 1 d . .
N12 N 1.6073(4) 1.2566(2) 1.8354(4) 0.0291(10) Uani 1 d . .
N11 N 1.5973(4) 1.3133(2) 1.6711(4) 0.0304(11) Uani 1 d . .
N10 N 1.6029(4) 1.3744(2) 1.5193(4) 0.0336(11) Uani 1 d . .
N7 N 1.5578(4) 1.4457(2) 1.6906(4) 0.0317(11) Uani 1 d . .
N8 N 1.6611(4) 1.3888(2) 1.8595(4) 0.0280(10) Uani 1 d . .
N9 N 1.7707(4) 1.3263(2) 2.0156(4) 0.0297(10) Uani 1 d . .
N13 N 1.6586(5) 1.5092(2) 1.5272(5) 0.0417(13) Uani 1 d . .
N14 N 1.8211(5) 1.1928(2) 2.0106(4) 0.0343(11) Uani 1 d . .
C10 C 2.0505(6) 1.2510(3) 1.9849(5) 0.0379(14) Uani 1 d . .
H10A H 2.0291(6) 1.2104(3) 1.9939(5) 0.045 Uiso 1 calc R .
C9 C 2.1728(6) 1.2647(3) 2.0154(6) 0.051(2) Uani 1 d . .
H9A H 2.2334(6) 1.2346(3) 2.0462(6) 0.061 Uiso 1 calc R .
C8 C 2.2040(6) 1.3234(3) 1.9996(7) 0.052(2) Uani 1 d . .
H8A H 2.2868(6) 1.3338(3) 2.0192(7) 0.063 Uiso 1 calc R .
C7 C 2.1155(6) 1.3670(3) 1.9555(6) 0.044(2) Uani 1 d . .
H7A H 2.1367(6) 1.4073(3) 1.9443(6) 0.053 Uiso 1 calc R .
C6 C 1.9908(5) 1.3505(3) 1.9267(5) 0.0310(12) Uani 1 d . .
C5 C 1.8943(5) 1.4501(2) 1.8768(5) 0.0318(13) Uani 1 d . .
C4 C 1.9704(6) 1.4841(3) 1.9773(6) 0.0410(14) Uani 1 d . .
H4A H 2.0291(6) 1.4640(3) 2.0425(6) 0.049 Uiso 1 calc R .
C3 C 1.9581(6) 1.5460(3) 1.9791(6) 0.048(2) Uani 1 d . .
H3A H 2.0095(6) 1.5686(3) 2.0450(6) 0.058 Uiso 1 calc R .
C2 C 1.8711(6) 1.5757(3) 1.8851(6) 0.049(2) Uani 1 d . .
H2A H 1.8613(6) 1.6183(3) 1.8858(6) 0.059 Uiso 1 calc R .
C1 C 1.7992(6) 1.5411(3) 1.7903(6) 0.0406(15) Uani 1 d . .
H1A H 1.7395(6) 1.5613(3) 1.7260(6) 0.049 Uiso 1 calc R .
C11 C 1.9114(6) 1.4509(3) 1.5759(5) 0.043(2) Uani 1 d . .
H11A H 1.8844(6) 1.4916(3) 1.5664(5) 0.051 Uiso 1 calc R .
C12 C 2.0123(6) 1.4365(3) 1.5527(6) 0.053(2) Uani 1 d . .
H12A H 2.0544(6) 1.4666(3) 1.5276(6) 0.063 Uiso 1 calc R .
C13 C 2.0521(7) 1.3769(4) 1.5664(6) 0.054(2) Uani 1 d . .
H13A H 2.1202(7) 1.3658(4) 1.5479(6) 0.065 Uiso 1 calc R .
C14 C 1.9932(6) 1.3340(3) 1.6068(5) 0.0410(15) Uani 1 d . .
H14A H 2.0219(6) 1.2935(3) 1.6177(5) 0.049 Uiso 1 calc R .
C15 C 1.8893(5) 1.3499(3) 1.6321(5) 0.0327(13) Uani 1 d . .
C16 C 1.8236(5) 1.2506(2) 1.6731(5) 0.0308(13) Uani 1 d . .
C17 C 1.8322(7) 1.2172(3) 1.5776(6) 0.046(2) Uani 1 d . .
H17A H 1.8492(7) 1.2369(3) 1.5163(6) 0.055 Uiso 1 calc R .
C18 C 1.8155(7) 1.1556(3) 1.5751(7) 0.058(2) Uani 1 d . .
H18A H 1.8246(7) 1.1326(3) 1.5132(7) 0.070 Uiso 1 calc R .
C19 C 1.7856(7) 1.1266(3) 1.6614(6) 0.052(2) Uani 1 d . .
H19A H 1.7714(7) 1.0843(3) 1.6581(6) 0.062 Uiso 1 calc R .
C20 C 1.7771(6) 1.1613(3) 1.7521(6) 0.045(2) Uani 1 d . .
H20A H 1.7553(6) 1.1419(3) 1.8108(6) 0.054 Uiso 1 calc R .
C40 C 1.5502(6) 1.2318(3) 1.9041(6) 0.040(2) Uani 1 d . .
H40A H 1.5986(6) 1.2186(3) 1.9815(6) 0.049 Uiso 1 calc R .
C39 C 1.4252(6) 1.2249(3) 1.8660(6) 0.043(2) Uani 1 d . .
H39A H 1.3892(6) 1.2070(3) 1.9158(6) 0.052 Uiso 1 calc R .
C33 C 1.4721(7) 1.2911(3) 1.3453(6) 0.055(2) Uani 1 d . .
H33A H 1.4263(7) 1.2634(3) 1.2858(6) 0.066 Uiso 1 calc R .
C38 C 1.3543(6) 1.2449(3) 1.7537(6) 0.045(2) Uani 1 d . .
H38A H 1.2688(6) 1.2399(3) 1.7254(6) 0.054 Uiso 1 calc R .
C32 C 1.5205(7) 1.3418(3) 1.3160(6) 0.052(2) Uani 1 d . .
H32A H 1.5103(7) 1.3490(3) 1.2361(6) 0.063 Uiso 1 calc R .
C37 C 1.4066(5) 1.2721(3) 1.6824(5) 0.0375(14) Uani 1 d . .
H37A H 1.3579(5) 1.2861(3) 1.6056(5) 0.045 Uiso 1 calc R .
C31 C 1.5847(6) 1.3827(3) 1.4031(5) 0.0401(14) Uani 1 d . .
H31A H 1.6170(6) 1.4178(3) 1.3809(5) 0.048 Uiso 1 calc R .
C36 C 1.5350(5) 1.2789(2) 1.7261(5) 0.0290(12) Uani 1 d . .
C35 C 1.5592(5) 1.3224(3) 1.5512(5) 0.0329(13) Uani 1 d . .
C34 C 1.4909(6) 1.2806(3) 1.4639(5) 0.044(2) Uani 1 d . .
H34A H 1.4581(6) 1.2456(3) 1.4858(5) 0.053 Uiso 1 calc R .
C21 C 1.4540(6) 1.4723(3) 1.6168(6) 0.0432(15) Uani 1 d . .
H21A H 1.4513(6) 1.4857(3) 1.5418(6) 0.052 Uiso 1 calc R .
C22 C 1.3538(6) 1.4808(3) 1.6437(6) 0.055(2) Uani 1 d . .
H22A H 1.2851(6) 1.5016(3) 1.5908(6) 0.066 Uiso 1 calc R .
C23 C 1.3542(6) 1.4581(4) 1.7510(7) 0.055(2) Uani 1 d . .
H23A H 1.2843(6) 1.4625(4) 1.7705(7) 0.067 Uiso 1 calc R .
C24 C 1.4561(6) 1.4294(3) 1.8287(5) 0.0414(14) Uani 1 d . .
H24A H 1.4572(6) 1.4143(3) 1.9020(5) 0.050 Uiso 1 calc R .
C25 C 1.5591(5) 1.4228(2) 1.7970(5) 0.0303(12) Uani 1 d . .
C26 C 1.7020(5) 1.3782(3) 1.9801(5) 0.0302(13) Uani 1 d . .
C27 C 1.6870(6) 1.4173(3) 2.0647(5) 0.0375(14) Uani 1 d . .
H27A H 1.6369(6) 1.4520(3) 2.0399(5) 0.045 Uiso 1 calc R .
C28 C 1.7453(6) 1.4053(3) 2.1839(5) 0.047(2) Uani 1 d . .
H28A H 1.7351(6) 1.4317(3) 2.2409(5) 0.057 Uiso 1 calc R .
C29 C 1.8195(6) 1.3542(3) 2.2206(6) 0.047(2) Uani 1 d . .
H29A H 1.8609(6) 1.3458(3) 2.3023(6) 0.056 Uiso 1 calc R .
C30 C 1.8311(6) 1.3165(3) 2.1356(5) 0.0386(14) Uani 1 d . .
H30A H 1.8827(6) 1.2823(3) 2.1603(5) 0.046 Uiso 1 calc R .
C41 C 1.6332(7) 1.5515(3) 1.4713(6) 0.057(2) Uani 1 d . .
C42 C 1.6002(11) 1.6074(4) 1.4007(9) 0.108(5) Uani 1 d . .
C43 C 1.8274(6) 1.1533(3) 2.0734(6) 0.041(2) Uani 1 d . .
C44 C 1.8346(8) 1.1031(3) 2.1553(6) 0.059(2) Uani 1 d . .
P1 P 1.0947(2) 1.20062(9) 1.3910(2) 0.0484(4) Uani 1 d . .
F1 F 1.2345(5) 1.2051(3) 1.4110(5) 0.110(2) Uani 1 d . .
F2 F 0.9541(5) 1.1981(4) 1.3688(5) 0.111(2) Uani 1 d . .
F3 F 1.1278(6) 1.1992(3) 1.5315(4) 0.095(2) Uani 1 d . .
F4 F 1.0857(8) 1.2713(3) 1.3938(6) 0.136(3) Uani 1 d . .
F5 F 1.1022(6) 1.1289(2) 1.3888(5) 0.087(2) Uani 1 d . .
F6 F 1.0577(4) 1.2021(2) 1.2515(3) 0.0696(12) Uani 1 d . .
P2 P 1.3877(2) 1.50881(8) 1.1360(2) 0.0484(4) Uani 1 d . .
F7 F 1.3496(9) 1.4395(4) 1.1473(8) 0.087(2) Uiso 0.60 d P 1
F7' F 1.3997(11) 1.4368(5) 1.1159(10) 0.062(3) Uiso 0.40 d P 2
F8 F 1.5305(4) 1.4996(3) 1.1864(5) 0.092(2) Uani 1 d . .
F9 F 1.3977(5) 1.5114(3) 1.2705(4) 0.085(2) Uani 1 d . .
F10 F 1.4040(5) 1.5804(2) 1.1374(5) 0.0758(13) Uani 1 d . .
F11 F 1.3799(7) 1.5079(3) 1.0034(4) 0.121(3) Uani 1 d . .
F12 F 1.2431(5) 1.5197(3) 1.0911(5) 0.106(2) Uani 1 d . .
O1S O 1.1953(19) 1.1451(10) 1.8915(14) 0.190(11) Uiso 0.45 d PD 1
O1S' O 1.2385(15) 1.0901(8) 1.8817(11) 0.156(7) Uiso 0.55 d PD 2
O2S O 1.4287(14) 1.0963(8) 2.0936(14) 0.218(6) Uiso 1 d . .
C1S C 1.1282(21) 1.0675(12) 1.6800(21) 0.213(9) Uiso 1 d . .
C2S C 1.1411(12) 1.1136(6) 1.7827(12) 0.108(4) Uiso 1 d D .
C3S C 1.2977(12) 1.1232(5) 1.9878(11) 0.104(3) Uiso 1 d D .
C4S C 1.4851(20) 1.1330(11) 2.2037(21) 0.195(8) Uiso 1 d . .
N1S N 1.1048(11) 1.4767(5) 1.3302(10) 0.119(3) Uani 1 d . .
C5S C 1.1505(9) 1.4335(5) 1.3132(8) 0.073(2) Uiso 1 d . .
C6S C 1.2059(13) 1.3806(7) 1.2953(12) 0.126(4) Uiso 1 d . .

loop_
_atom_type_symbol
_atom_type_description
_atom_type_scat_dispersion_real
_atom_type_scat_dispersion_imag
_atom_type_scat_source
C C 0.0033 0.0016 'International Tables Vol C Tables 4.2.6.8 and 6.1.1.4'
H H 0.0000 0.0000 'International Tables Vol C Tables 4.2.6.8 and 6.1.1.4'
N N 0.0061 0.0033 'International Tables Vol C Tables 4.2.6.8 and 6.1.1.4'
F F 0.0171 0.0103 'International Tables Vol C Tables 4.2.6.8 and 6.1.1.4'
P P 0.1023 0.0942 'International Tables Vol C Tables 4.2.6.8 and 6.1.1.4'
Co Co 0.3494 0.9721 'International Tables Vol C Tables 4.2.6.8 and 6.1.1.4'
O O 0.0106 0.0060 'International Tables Vol C Tables 4.2.6.8 and 6.1.1.4'

loop_
_geom_angle_atom_site_label_1
_geom_angle_atom_site_label_2
_geom_angle_atom_site_label_3
_geom_angle
_geom_angle_site_symmetry_1
_geom_angle_site_symmetry_3
_geom_angle_publ_flag
N4 Co1 N10 89.2(2) . . y
N4 Co1 N7 170.7(2) . . y
N10 Co1 N7 89.6(2) . . y
N4 Co1 N1 88.4(2) . . y
N10 Co1 N1 170.7(2) . . y
N7 Co1 N1 91.2(2) . . y
N4 Co1 N13 95.3(2) . . y
N10 Co1 N13 95.0(2) . . y
N7 Co1 N13 93.9(2) . . y
N1 Co1 N13 94.2(2) . . y
N4 Co1 Co2 85.30(13) . . ?
N10 Co1 Co2 85.31(14) . . ?
N7 Co1 Co2 85.41(13) . . ?
N1 Co1 Co2 85.51(13) . . ?
N13 Co1 Co2 179.3(2) . . y
N11 Co2 N2 179.9(2) . . y
N11 Co2 N8 90.1(2) . . y
N2 Co2 N8 89.8(2) . . y
N11 Co2 N5 89.8(2) . . y
N2 Co2 N5 90.2(2) . . y
N8 Co2 N5 179.7(2) . . y
N11 Co2 Co3 89.90(14) . . ?
N2 Co2 Co3 90.06(14) . . ?
N8 Co2 Co3 89.63(13) . . ?
N5 Co2 Co3 90.65(14) . . ?
N11 Co2 Co1 89.45(14) . . ?
N2 Co2 Co1 90.59(14) . . ?
N8 Co2 Co1 89.97(13) . . ?
N5 Co2 Co1 89.75(14) . . ?
Co3 Co2 Co1 179.24(5) . . y
N9 Co3 N12 89.1(2) . . y
N9 Co3 N3 89.8(2) . . y
N12 Co3 N3 170.7(2) . . y
N9 Co3 N6 170.8(2) . . y
N12 Co3 N6 90.7(2) . . y
N3 Co3 N6 88.9(2) . . y
N9 Co3 N14 95.0(2) . . y
N12 Co3 N14 93.7(2) . . y
N3 Co3 N14 95.6(2) . . y
N6 Co3 N14 94.3(2) . . y
N9 Co3 Co2 85.55(13) . . ?
N12 Co3 Co2 85.33(13) . . ?
N3 Co3 Co2 85.38(13) . . ?
N6 Co3 Co2 85.23(13) . . ?
N14 Co3 Co2 178.87(14) . . y
C10 N3 C6 118.2(5) . . ?
C10 N3 Co3 121.1(4) . . ?
C6 N3 Co3 120.6(4) . . ?
C5 N2 C6 125.5(5) . . ?
C5 N2 Co2 117.5(4) . . ?
C6 N2 Co2 116.9(4) . . ?
C1 N1 C5 118.6(5) . . ?
C1 N1 Co1 121.8(4) . . ?
C5 N1 Co1 119.5(4) . . ?
C11 N4 C15 118.9(5) . . ?
C11 N4 Co1 120.7(4) . . ?
C15 N4 Co1 120.4(4) . . ?
C15 N5 C16 125.6(5) . . ?
C15 N5 Co2 117.4(4) . . ?
C16 N5 Co2 117.0(4) . . ?
C20 N6 C16 118.4(5) . . ?
C20 N6 Co3 120.7(4) . . ?
C16 N6 Co3 120.9(4) . . ?
C40 N12 C36 117.4(5) . . ?
C40 N12 Co3 121.5(4) . . ?
C36 N12 Co3 120.8(3) . . ?
C35 N11 C36 124.6(5) . . ?
C35 N11 Co2 118.1(4) . . ?
C36 N11 Co2 117.3(4) . . ?
C31 N10 C35 118.4(5) . . ?
C31 N10 Co1 121.2(4) . . ?
C35 N10 Co1 120.3(4) . . ?
C21 N7 C25 117.9(5) . . ?
C21 N7 Co1 121.6(4) . . ?
C25 N7 Co1 120.3(4) . . ?
C26 N8 C25 124.3(5) . . ?
C26 N8 Co2 118.3(4) . . ?
C25 N8 Co2 117.3(3) . . ?
C26 N9 C30 118.3(5) . . ?
C26 N9 Co3 120.9(4) . . ?
C30 N9 Co3 120.8(4) . . ?
C41 N13 Co1 175.0(6) . . ?
C43 N14 Co3 172.0(5) . . ?
N3 C10 C9 123.6(6) . . ?
C8 C9 C10 118.3(6) . . ?
C7 C8 C9 120.4(6) . . ?
C8 C7 C6 118.9(6) . . ?
N3 C6 N2 114.8(5) . . ?
N3 C6 C7 120.5(5) . . ?
N2 C6 C7 124.4(5) . . ?
N2 C5 N1 116.3(5) . . ?
N2 C5 C4 124.4(5) . . ?
N1 C5 C4 119.1(5) . . ?
C3 C4 C5 119.9(6) . . ?
C4 C3 C2 120.5(6) . . ?
C1 C2 C3 117.7(6) . . ?
N1 C1 C2 124.2(6) . . ?
C12 C11 N4 123.0(6) . . ?
C11 C12 C13 118.7(6) . . ?
C14 C13 C12 120.2(6) . . ?
C13 C14 C15 120.3(6) . . ?
N5 C15 N4 114.9(5) . . ?
N5 C15 C14 126.2(6) . . ?
N4 C15 C14 118.8(5) . . ?
N6 C16 N5 115.1(5) . . ?
N6 C16 C17 120.4(5) . . ?
N5 C16 C17 124.3(5) . . ?
C18 C17 C16 118.9(6) . . ?
C17 C18 C19 121.1(6) . . ?
C20 C19 C18 117.7(6) . . ?
N6 C20 C19 123.4(6) . . ?
N12 C40 C39 123.4(6) . . ?
C38 C39 C40 118.4(6) . . ?
C32 C33 C34 119.0(6) . . ?
C37 C38 C39 120.7(6) . . ?
C33 C32 C31 120.1(6) . . ?
C38 C37 C36 118.7(6) . . ?
N10 C31 C32 122.4(6) . . ?
N12 C36 N11 114.1(5) . . ?
N12 C36 C37 121.3(5) . . ?
N11 C36 C37 124.2(5) . . ?
N11 C35 N10 114.4(5) . . ?
N11 C35 C34 124.9(5) . . ?
N10 C35 C34 120.4(5) . . ?
C33 C34 C35 119.7(6) . . ?
N7 C21 C22 124.0(6) . . ?
C21 C22 C23 118.5(6) . . ?
C24 C23 C22 120.2(6) . . ?
C23 C24 C25 118.9(6) . . ?
N8 C25 N7 114.5(5) . . ?
N8 C25 C24 124.8(5) . . ?
N7 C25 C24 120.4(5) . . ?
N9 C26 N8 114.0(5) . . ?
N9 C26 C27 120.2(5) . . ?
N8 C26 C27 125.6(5) . . ?
C28 C27 C26 120.1(6) . . ?
C27 C28 C29 120.0(6) . . ?
C30 C29 C28 118.5(6) . . ?
C29 C30 N9 122.8(6) . . ?
N13 C41 C42 178.8(9) . . ?
N14 C43 C44 179.1(7) . . ?
F4 P1 F1 90.6(5) . . ?
F4 P1 F5 179.2(4) . . ?
F1 P1 F5 90.2(4) . . ?
F4 P1 F2 87.8(5) . . ?
F1 P1 F2 178.1(4) . . ?
F5 P1 F2 91.4(4) . . ?
F4 P1 F6 90.5(3) . . ?
F1 P1 F6 91.1(3) . . ?
F5 P1 F6 89.8(3) . . ?
F2 P1 F6 88.0(3) . . ?
F4 P1 F3 89.3(3) . . ?
F1 P1 F3 90.7(3) . . ?
F5 P1 F3 90.3(3) . . ?
F2 P1 F3 90.3(3) . . ?
F6 P1 F3 178.3(3) . . ?
F11 P2 F8 92.3(3) . . ?
F11 P2 F10 89.1(3) . . ?
F8 P2 F10 90.9(3) . . ?
F11 P2 F9 178.4(4) . . ?
F8 P2 F9 87.0(3) . . ?
F10 P2 F9 89.5(3) . . ?
F11 P2 F12 90.3(4) . . ?
F8 P2 F12 177.1(3) . . ?
F10 P2 F12 88.0(3) . . ?
F9 P2 F12 90.3(3) . . ?
F11 P2 F7 99.4(4) . . ?
F8 P2 F7 98.0(4) . . ?
F10 P2 F7 167.5(4) . . ?
F9 P2 F7 82.1(4) . . ?
F12 P2 F7 82.8(5) . . ?
F11 P2 F7' 79.0(5) . . ?
F8 P2 F7' 78.0(5) . . ?
F10 P2 F7' 163.2(5) . . ?
F9 P2 F7' 102.3(5) . . ?
F12 P2 F7' 103.7(5) . . ?
C2S O1S C3S 123.5(13) . . ?
C2S O1S' C3S 123.5(13) . . ?
C4S O2S C3S 117.6(15) . . ?
O1S C2S C1S 159.0(15) . . ?
O1S' C2S C1S 104.2(13) . . ?
O1S' C3S O2S 120.4(12) . . ?
O1S C3S O2S 174.0(15) . . ?
N1S C5S C6S 178.5(11) . . ?

loop_
_geom_bond_atom_site_label_1
_geom_bond_atom_site_label_2
_geom_bond_distance
_geom_bond_site_symmetry_2
_geom_bond_publ_flag
Co1 N4 1.966(5) . y
Co1 N10 1.980(5) . y
Co1 N7 1.984(5) . y
Co1 N1 1.985(5) . y
Co1 N13 2.111(5) . y
Co1 Co2 2.2999(10) . y
Co2 N11 1.891(5) . y
Co2 N2 1.892(5) . y
Co2 N8 1.897(4) . y
Co2 N5 1.902(4) . y
Co2 Co3 2.2984(10) . y
Co3 N9 1.966(4) . y
Co3 N12 1.973(5) . y
Co3 N3 1.978(5) . y
Co3 N6 1.980(5) . y
Co3 N14 2.089(5) . y
N3 C10 1.342(7) . ?
N3 C6 1.359(8) . ?
N2 C5 1.351(7) . ?
N2 C6 1.381(7) . ?
N1 C1 1.344(7) . ?
N1 C5 1.369(8) . ?
N4 C11 1.362(8) . ?
N4 C15 1.374(8) . ?
N5 C15 1.347(7) . ?
N5 C16 1.375(7) . ?
N6 C20 1.348(8) . ?
N6 C16 1.363(7) . ?
N12 C40 1.359(7) . ?
N12 C36 1.364(7) . ?
N11 C35 1.360(8) . ?
N11 C36 1.382(7) . ?
N10 C31 1.349(7) . ?
N10 C35 1.362(7) . ?
N7 C21 1.346(8) . ?
N7 C25 1.373(7) . ?
N8 C26 1.371(7) . ?
N8 C25 1.373(7) . ?
N9 C26 1.366(7) . ?
N9 C30 1.371(7) . ?
N13 C41 1.118(8) . y
N14 C43 1.133(8) . y
C10 C9 1.379(9) . ?
C9 C8 1.370(10) . ?
C8 C7 1.365(9) . ?
C7 C6 1.422(9) . ?
C5 C4 1.421(9) . ?
C4 C3 1.366(9) . ?
C3 C2 1.374(10) . ?
C2 C1 1.369(9) . ?
C11 C12 1.355(9) . ?
C12 C13 1.375(11) . ?
C13 C14 1.361(9) . ?
C14 C15 1.409(8) . ?
C16 C17 1.400(8) . ?
C17 C18 1.362(10) . ?
C18 C19 1.372(10) . ?
C19 C20 1.366(9) . ?
C40 C39 1.374(9) . ?
C39 C38 1.372(9) . ?
C33 C32 1.354(10) . ?
C33 C34 1.383(9) . ?
C38 C37 1.366(9) . ?
C32 C31 1.373(10) . ?
C37 C36 1.409(8) . ?
C35 C34 1.402(8) . ?
C21 C22 1.347(10) . ?
C22 C23 1.384(10) . ?
C23 C24 1.369(10) . ?
C24 C25 1.406(8) . ?
C26 C27 1.393(8) . ?
C27 C28 1.368(9) . ?
C28 C29 1.386(9) . ?
C29 C30 1.363(9) . ?
C41 C42 1.459(11) . y
C43 C44 1.461(10) . y
P1 F4 1.552(6) . ?
P1 F1 1.573(6) . ?
P1 F5 1.573(5) . ?
P1 F2 1.574(6) . ?
P1 F6 1.574(4) . ?
P1 F3 1.591(5) . ?
P2 F11 1.568(5) . ?
P2 F8 1.571(5) . ?
P2 F10 1.579(5) . ?
P2 F9 1.583(5) . ?
P2 F12 1.599(6) . ?
P2 F7 1.604(10) . ?
P2 F7' 1.610(12) . ?
O1S C2S 1.407(10) . ?
O1S C3S 1.409(10) . ?
O1S' C2S 1.408(10) . ?
O1S' C3S 1.409(10) . ?
O2S C4S 1.48(2) . ?
O2S C3S 1.70(2) . ?
C1S C2S 1.56(3) . ?
N1S C5S 1.143(12) . ?
C5S C6S 1.39(2) . ?

loop_
_geom_torsion_atom_site_label_1
_geom_torsion_atom_site_label_2
_geom_torsion_atom_site_label_3
_geom_torsion_atom_site_label_4
_geom_torsion
_geom_torsion_site_symmetry_1
_geom_torsion_site_symmetry_2
_geom_torsion_site_symmetry_3
_geom_torsion_site_symmetry_4
_geom_torsion_publ_flag
Co1 N1 N3 Co3 -49.4(2) . . . . y
Co1 N4 N6 Co3 -50.1(2) . . . . y
Co1 N7 N9 Co3 -51.1(2) . . . . y
Co1 N10 N12 Co3 -51.7(2) . . . . y
